data_4071383
loop_
_publ_author_name
'Downing, Joanne H.'
'Floure, Jo\"elle'
'Heslop, Katie'
'Haddow, Mairi F.'
'Hopewell, Jonathan'
'Lusi, Matteo'
'Phetmung, Hirahataya'
'Orpen, A. Guy'
'Pringle, Paul G.'
'Pugh, Robert I.'
'Zambrano-Williams, Damaris'

_publ_section_title
;
 General Routes to Alkyl Phosphatrioxaadamantane Ligands
;
_journal_issue 13
_journal_name_full Organometallics
_journal_page_first 3216
_journal_paper_doi 10.1021/om800141y
_journal_volume 27
_journal_year 2008
_chemical_formula_moiety 'C24 H30 O3 P, Br'
_chemical_formula_sum 'C24 H30 Br O3 P'
_chemical_formula_weight 477.36
_chemical_name_systematic
; 
 ? 
;
_space_group_IT_number 2
_symmetry_cell_setting triclinic
_symmetry_space_group_name_Hall '-P 1'
_symmetry_space_group_name_H-M 'P -1'
_atom_sites_solution_hydrogens geom
_atom_sites_solution_primary direct
_atom_sites_solution_secondary difmap
_audit_creation_method SHELXL-97
_cell_angle_alpha 71.83(2)
_cell_angle_beta 88.97(3)
_cell_angle_gamma 73.25(3)
_cell_formula_units_Z 2
_cell_length_a 10.108(5)
_cell_length_b 10.339(4)
_cell_length_c 11.856(2)
_cell_measurement_reflns_used 59
_cell_measurement_temperature 173(2)
_cell_measurement_theta_max 27.144
_cell_measurement_theta_min 2.890
_cell_volume 1123.8(8)
_computing_cell_refinement 'SAINT (Siemens, 1995b)'
_computing_data_collection 'SMART (Siemens, 1995b)'
_computing_data_reduction 'SAINT (Siemens, 1995b)'
_computing_molecular_graphics 'SHELXL-97 (Sheldrick, 1997)'
_computing_publication_material 'SHELXL-97 (Sheldrick, 1997)'
_computing_structure_refinement 'SHELXL-97 (Sheldrick, 1997)'
_computing_structure_solution 'SHELXS-97 (Sheldrick, 1990)'
_diffrn_ambient_temperature 173(2)
_diffrn_measured_fraction_theta_full 0.986
_diffrn_measured_fraction_theta_max 0.986
_diffrn_measurement_device_type 'Siemens SMART CCD diffractometer'
_diffrn_measurement_method '\w rotation with narrow frames'
_diffrn_radiation_monochromator graphite
_diffrn_radiation_source 'fine-focus sealed tube'
_diffrn_radiation_type MoK\a
_diffrn_radiation_wavelength 0.71073
_diffrn_reflns_av_R_equivalents 0.0257
_diffrn_reflns_av_sigmaI/netI 0.0433
_diffrn_reflns_limit_h_max 13
_diffrn_reflns_limit_h_min -12
_diffrn_reflns_limit_k_max 13
_diffrn_reflns_limit_k_min -13
_diffrn_reflns_limit_l_max 15
_diffrn_reflns_limit_l_min -15
_diffrn_reflns_number 11702
_diffrn_reflns_theta_full 27.45
_diffrn_reflns_theta_max 27.45
_diffrn_reflns_theta_min 1.81
_diffrn_standards_decay_% none
_exptl_absorpt_coefficient_mu 1.923
_exptl_absorpt_correction_T_max 0.82
_exptl_absorpt_correction_T_min 0.64
_exptl_absorpt_correction_type multi-scan
_exptl_absorpt_process_details 'SADABS (Sheldrick, 1996)'
_exptl_crystal_colour colourless
_exptl_crystal_density_diffrn 1.411
_exptl_crystal_density_method 'not measured'
_exptl_crystal_description block
_exptl_crystal_F_000 496
_exptl_crystal_size_max 0.2
_exptl_crystal_size_mid 0.2
_exptl_crystal_size_min 0.1
_refine_diff_density_max 0.355
_refine_diff_density_min -0.263
_refine_diff_density_rms 0.053
_refine_ls_extinction_method none
_refine_ls_goodness_of_fit_ref 0.915
_refine_ls_hydrogen_treatment constr
_refine_ls_matrix_type full
_refine_ls_number_parameters 266
_refine_ls_number_reflns 5059
_refine_ls_number_restraints 0
_refine_ls_restrained_S_all 0.915
_refine_ls_R_factor_all 0.0395
_refine_ls_R_factor_gt 0.0284
_refine_ls_shift/su_max 0.001
_refine_ls_shift/su_mean 0.000
_refine_ls_structure_factor_coef Fsqd
_refine_ls_weighting_details 'calc w=1/[\s^2^(Fo^2^)+(0.0328P)^2^+0.0000P] where P=(Fo^2^+2Fc^2^)/3'
_refine_ls_weighting_scheme calc
_refine_ls_wR_factor_gt 0.0622
_refine_ls_wR_factor_ref 0.0643
_reflns_number_gt 3988
_reflns_number_total 5059
_reflns_threshold_expression >2sigma(I)
_cod_data_source_file om800141y-file001.cif
_cod_data_source_block bilbaosad
_cod_depositor_comments
;
The following automatic conversions were performed:

'_symmetry_cell_setting' value 'Triclinic' changed to 'triclinic'
according to /home/saulius/struct/CIF-dictionaries/cif_core.dic
dictionary named 'cif_core.dic' version 2.4.1 from 2010-06-29.

Automatic conversion script
Id: cif_fix_values 1715 2011-07-08 13:25:40Z adriana 
;
_cod_original_cell_volume 1123.7(8)
_cod_original_sg_symbol_H-M P-1
_cod_database_code 4071383

loop_
_symmetry_equiv_pos_as_xyz
'x, y, z'
'-x, -y, -z'

loop_
_atom_site_label
_atom_site_type_symbol
_atom_site_fract_x
_atom_site_fract_y
_atom_site_fract_z
_atom_site_U_iso_or_equiv
_atom_site_adp_type
_atom_site_occupancy
_atom_site_symmetry_multiplicity
_atom_site_calc_flag
_atom_site_refinement_flags
Br1 Br 0.73111(2) 0.65901(2) 0.871940(18) 0.03443(7) Uani 1 1 d .
P1 P 0.32816(5) 0.70005(5) 0.74640(4) 0.02047(10) Uani 1 1 d .
O1 O 0.11570(13) 0.52857(14) 0.62628(11) 0.0299(3) Uani 1 1 d .
O2 O 0.12622(13) 0.76443(13) 0.57934(11) 0.0287(3) Uani 1 1 d .
O3 O 0.29765(13) 0.44694(13) 0.77705(11) 0.0258(3) Uani 1 1 d .
C1 C 0.0616(2) 0.9010(2) 0.71020(18) 0.0373(5) Uani 1 1 d .
H1A H -0.0374 0.9208 0.6901 0.056 Uiso 1 1 calc R
H1B H 0.0962 0.9734 0.6537 0.056 Uiso 1 1 calc R
H1C H 0.0754 0.9033 0.7911 0.056 Uiso 1 1 calc R
C2 C 0.14019(18) 0.7546(2) 0.70349(16) 0.0262(4) Uani 1 1 d .
C3 C 0.08615(19) 0.6347(2) 0.78088(16) 0.0290(4) Uani 1 1 d .
H3A H 0.1101 0.6176 0.8660 0.035 Uiso 1 1 calc R
H3B H -0.0160 0.6632 0.7677 0.035 Uiso 1 1 calc R
C4 C 0.1492(2) 0.4990(2) 0.75053(16) 0.0285(4) Uani 1 1 d .
C5 C 0.0947(2) 0.3776(2) 0.81936(18) 0.0393(5) Uani 1 1 d .
H5A H 0.1360 0.2945 0.7934 0.059 Uiso 1 1 calc R
H5B H -0.0063 0.4068 0.8046 0.059 Uiso 1 1 calc R
H5C H 0.1193 0.3528 0.9047 0.059 Uiso 1 1 calc R
C6 C 0.1216(2) 0.6651(2) 0.42572(17) 0.0365(5) Uani 1 1 d .
H6A H 0.0202 0.7030 0.4178 0.055 Uiso 1 1 calc R
H6B H 0.1493 0.5777 0.4038 0.055 Uiso 1 1 calc R
H6C H 0.1609 0.7360 0.3729 0.055 Uiso 1 1 calc R
C7 C 0.1741(2) 0.6321(2) 0.55291(16) 0.0274(4) Uani 1 1 d .
C8 C 0.33147(19) 0.57246(19) 0.57401(15) 0.0232(4) Uani 1 1 d .
H8A H 0.3635 0.4863 0.5490 0.028 Uiso 1 1 calc R
H8B H 0.3744 0.6442 0.5253 0.028 Uiso 1 1 calc R
C9 C 0.37680(18) 0.53437(18) 0.70503(15) 0.0214(4) Uani 1 1 d .
C10 C 0.52824(19) 0.45121(19) 0.73854(17) 0.0269(4) Uani 1 1 d .
H10A H 0.5497 0.3659 0.7138 0.040 Uiso 1 1 calc R
H10B H 0.5472 0.4229 0.8250 0.040 Uiso 1 1 calc R
H10C H 0.5858 0.5110 0.6986 0.040 Uiso 1 1 calc R
C11 C 0.4122(2) 0.83341(19) 0.67102(15) 0.0256(4) Uani 1 1 d .
H11A H 0.3489 0.9279 0.6674 0.031 Uiso 1 1 calc R
H11B H 0.4961 0.8169 0.7218 0.031 Uiso 1 1 calc R
C12 C 0.4555(2) 0.84245(19) 0.54648(16) 0.0274(4) Uani 1 1 d .
C13 C 0.3617(3) 0.9197(2) 0.44690(18) 0.0409(5) Uani 1 1 d .
H13A H 0.2688 0.9678 0.4565 0.049 Uiso 1 1 calc R
C14 C 0.4043(4) 0.9263(3) 0.3336(2) 0.0602(8) Uani 1 1 d .
H14A H 0.3407 0.9792 0.2657 0.072 Uiso 1 1 calc R
C15 C 0.5384(4) 0.8562(3) 0.3197(2) 0.0639(9) Uani 1 1 d .
H15A H 0.5662 0.8582 0.2424 0.077 Uiso 1 1 calc R
C16 C 0.6326(3) 0.7835(2) 0.4172(2) 0.0537(7) Uani 1 1 d .
H16A H 0.7257 0.7375 0.4068 0.064 Uiso 1 1 calc R
C17 C 0.5916(2) 0.7770(2) 0.53134(19) 0.0363(5) Uani 1 1 d .
H17A H 0.6570 0.7277 0.5985 0.044 Uiso 1 1 calc R
C18 C 0.36942(18) 0.65248(19) 0.90507(15) 0.0231(4) Uani 1 1 d .
H18A H 0.3356 0.5704 0.9467 0.028 Uiso 1 1 calc R
H18B H 0.4715 0.6207 0.9206 0.028 Uiso 1 1 calc R
C19 C 0.30978(18) 0.76975(19) 0.95859(14) 0.0226(4) Uani 1 1 d .
C20 C 0.19615(19) 0.7677(2) 1.02732(15) 0.0281(4) Uani 1 1 d .
H20A H 0.1558 0.6925 1.0399 0.034 Uiso 1 1 calc R
C21 C 0.1420(2) 0.8745(2) 1.07723(16) 0.0324(5) Uani 1 1 d .
H21A H 0.0651 0.8717 1.1242 0.039 Uiso 1 1 calc R
C22 C 0.1992(2) 0.9857(2) 1.05921(17) 0.0336(5) Uani 1 1 d .
H22A H 0.1603 1.0601 1.0919 0.040 Uiso 1 1 calc R
C23 C 0.3139(2) 0.9871(2) 0.99295(17) 0.0326(5) Uani 1 1 d .
H23A H 0.3544 1.0622 0.9811 0.039 Uiso 1 1 calc R
C24 C 0.3693(2) 0.8796(2) 0.94422(16) 0.0278(4) Uani 1 1 d .
H24A H 0.4489 0.8805 0.9004 0.033 Uiso 1 1 calc R

loop_
_atom_site_aniso_label
_atom_site_aniso_U_11
_atom_site_aniso_U_22
_atom_site_aniso_U_33
_atom_site_aniso_U_23
_atom_site_aniso_U_13
_atom_site_aniso_U_12
Br1 0.02208(11) 0.04215(13) 0.03549(12) -0.00685(9) 0.00291(8) -0.01035(9)
P1 0.0191(2) 0.0212(2) 0.0213(2) -0.00748(19) 0.00125(18) -0.00532(19)
O1 0.0299(7) 0.0423(8) 0.0257(7) -0.0122(6) 0.0031(6) -0.0215(6)
O2 0.0261(7) 0.0318(7) 0.0259(7) -0.0101(6) -0.0030(5) -0.0038(6)
O3 0.0247(7) 0.0270(7) 0.0269(7) -0.0056(5) 0.0041(5) -0.0128(6)
C1 0.0276(11) 0.0400(12) 0.0377(11) -0.0176(10) -0.0028(9) 0.0060(9)
C2 0.0186(9) 0.0341(11) 0.0250(9) -0.0115(8) -0.0004(7) -0.0042(8)
C3 0.0195(9) 0.0438(12) 0.0276(10) -0.0142(9) 0.0034(8) -0.0122(9)
C4 0.0250(10) 0.0396(11) 0.0259(9) -0.0103(9) 0.0032(8) -0.0174(9)
C5 0.0405(13) 0.0513(13) 0.0343(11) -0.0095(10) 0.0079(9) -0.0307(11)
C6 0.0378(12) 0.0458(13) 0.0279(10) -0.0119(9) -0.0034(9) -0.0149(10)
C7 0.0285(10) 0.0317(10) 0.0256(9) -0.0110(8) 0.0019(8) -0.0126(8)
C8 0.0266(10) 0.0238(9) 0.0236(9) -0.0104(8) 0.0054(7) -0.0115(8)
C9 0.0204(9) 0.0219(9) 0.0241(9) -0.0081(7) 0.0041(7) -0.0091(7)
C10 0.0237(10) 0.0226(9) 0.0330(10) -0.0093(8) 0.0030(8) -0.0042(8)
C11 0.0301(10) 0.0228(9) 0.0256(9) -0.0074(8) 0.0009(8) -0.0109(8)
C12 0.0426(12) 0.0210(9) 0.0241(9) -0.0065(8) 0.0039(8) -0.0184(9)
C13 0.0618(15) 0.0321(12) 0.0329(11) -0.0025(9) -0.0063(10) -0.0280(11)
C14 0.118(3) 0.0531(16) 0.0252(12) -0.0025(11) -0.0042(14) -0.0588(18)
C15 0.135(3) 0.0545(17) 0.0340(13) -0.0230(13) 0.0343(17) -0.0684(19)
C16 0.089(2) 0.0374(13) 0.0557(16) -0.0262(12) 0.0414(15) -0.0407(14)
C17 0.0535(14) 0.0279(11) 0.0369(11) -0.0131(9) 0.0152(10) -0.0239(10)
C18 0.0207(9) 0.0253(9) 0.0220(9) -0.0052(8) 0.0007(7) -0.0074(7)
C19 0.0221(9) 0.0278(10) 0.0161(8) -0.0059(7) -0.0012(7) -0.0055(8)
C20 0.0249(10) 0.0331(11) 0.0230(9) -0.0048(8) 0.0010(8) -0.0085(8)
C21 0.0251(10) 0.0443(12) 0.0249(9) -0.0122(9) 0.0057(8) -0.0053(9)
C22 0.0330(11) 0.0385(11) 0.0287(10) -0.0181(9) -0.0002(8) -0.0019(9)
C23 0.0349(12) 0.0356(11) 0.0319(10) -0.0151(9) 0.0016(9) -0.0124(9)
C24 0.0267(10) 0.0369(11) 0.0238(9) -0.0123(8) 0.0041(8) -0.0130(9)

loop_
_atom_type_symbol
_atom_type_description
_atom_type_scat_dispersion_real
_atom_type_scat_dispersion_imag
_atom_type_scat_source
C C 0.0033 0.0016 'International Tables Vol C Tables 4.2.6.8 and 6.1.1.4'
H H 0.0000 0.0000 'International Tables Vol C Tables 4.2.6.8 and 6.1.1.4'
O O 0.0106 0.0060 'International Tables Vol C Tables 4.2.6.8 and 6.1.1.4'
P P 0.1023 0.0942 'International Tables Vol C Tables 4.2.6.8 and 6.1.1.4'
Br Br -0.2901 2.4595 'International Tables Vol C Tables 4.2.6.8 and 6.1.1.4'

loop_
_geom_angle_atom_site_label_1
_geom_angle_atom_site_label_2
_geom_angle_atom_site_label_3
_geom_angle
_geom_angle_publ_flag
C18 P1 C11 107.52(9) yes
C18 P1 C2 113.70(9) yes
C11 P1 C2 113.72(9) yes
C18 P1 C9 108.49(8) yes
C11 P1 C9 116.00(9) yes
C2 P1 C9 97.28(9) yes
C7 O1 C4 112.24(13) ?
C7 O2 C2 116.37(13) ?
C4 O3 C9 116.27(13) ?
C2 C1 H1A 109.5 ?
C2 C1 H1B 109.5 ?
H1A C1 H1B 109.5 ?
C2 C1 H1C 109.5 ?
H1A C1 H1C 109.5 ?
H1B C1 H1C 109.5 ?
O2 C2 C1 106.01(14) ?
O2 C2 C3 109.89(15) ?
C1 C2 C3 113.74(16) ?
O2 C2 P1 106.73(12) ?
C1 C2 P1 113.97(14) ?
C3 C2 P1 106.29(12) ?
C4 C3 C2 110.34(15) ?
C4 C3 H3A 109.6 ?
C2 C3 H3A 109.6 ?
C4 C3 H3B 109.6 ?
C2 C3 H3B 109.6 ?
H3A C3 H3B 108.1 ?
O1 C4 O3 110.21(15) ?
O1 C4 C5 107.75(15) ?
O3 C4 C5 105.73(16) ?
O1 C4 C3 108.09(15) ?
O3 C4 C3 111.72(15) ?
C5 C4 C3 113.27(16) ?
C4 C5 H5A 109.5 ?
C4 C5 H5B 109.5 ?
H5A C5 H5B 109.5 ?
C4 C5 H5C 109.5 ?
H5A C5 H5C 109.5 ?
H5B C5 H5C 109.5 ?
C7 C6 H6A 109.5 ?
C7 C6 H6B 109.5 ?
H6A C6 H6B 109.5 ?
C7 C6 H6C 109.5 ?
H6A C6 H6C 109.5 ?
H6B C6 H6C 109.5 ?
O1 C7 O2 110.96(15) ?
O1 C7 C6 107.74(15) ?
O2 C7 C6 106.15(15) ?
O1 C7 C8 108.18(15) ?
O2 C7 C8 110.47(15) ?
C6 C7 C8 113.33(16) ?
C9 C8 C7 110.56(15) ?
C9 C8 H8A 109.5 ?
C7 C8 H8A 109.5 ?
C9 C8 H8B 109.5 ?
C7 C8 H8B 109.5 ?
H8A C8 H8B 108.1 ?
O3 C9 C10 106.76(14) ?
O3 C9 C8 109.30(14) ?
C10 C9 C8 114.37(15) ?
O3 C9 P1 105.08(11) ?
C10 C9 P1 112.21(13) ?
C8 C9 P1 108.65(12) ?
C9 C10 H10A 109.5 ?
C9 C10 H10B 109.5 ?
H10A C10 H10B 109.5 ?
C9 C10 H10C 109.5 ?
H10A C10 H10C 109.5 ?
H10B C10 H10C 109.5 ?
C12 C11 P1 118.81(13) ?
C12 C11 H11A 107.6 ?
P1 C11 H11A 107.6 ?
C12 C11 H11B 107.6 ?
P1 C11 H11B 107.6 ?
H11A C11 H11B 107.0 ?
C17 C12 C13 119.6(2) ?
C17 C12 C11 119.26(18) ?
C13 C12 C11 121.09(19) ?
C14 C13 C12 119.8(2) ?
C14 C13 H13A 120.1 ?
C12 C13 H13A 120.1 ?
C15 C14 C13 120.1(2) ?
C15 C14 H14A 119.9 ?
C13 C14 H14A 119.9 ?
C14 C15 C16 120.3(2) ?
C14 C15 H15A 119.8 ?
C16 C15 H15A 119.8 ?
C15 C16 C17 120.2(3) ?
C15 C16 H16A 119.9 ?
C17 C16 H16A 119.9 ?
C12 C17 C16 119.9(2) ?
C12 C17 H17A 120.1 ?
C16 C17 H17A 120.1 ?
C19 C18 P1 115.42(12) ?
C19 C18 H18A 108.4 ?
P1 C18 H18A 108.4 ?
C19 C18 H18B 108.4 ?
P1 C18 H18B 108.4 ?
H18A C18 H18B 107.5 ?
C24 C19 C20 118.49(17) ?
C24 C19 C18 121.06(16) ?
C20 C19 C18 120.42(16) ?
C21 C20 C19 120.51(18) ?
C21 C20 H20A 119.7 ?
C19 C20 H20A 119.7 ?
C20 C21 C22 120.50(18) ?
C20 C21 H21A 119.7 ?
C22 C21 H21A 119.7 ?
C21 C22 C23 119.41(19) ?
C21 C22 H22A 120.3 ?
C23 C22 H22A 120.3 ?
C24 C23 C22 120.21(19) ?
C24 C23 H23A 119.9 ?
C22 C23 H23A 119.9 ?
C23 C24 C19 120.82(18) ?
C23 C24 H24A 119.6 ?
C19 C24 H24A 119.6 ?

loop_
_geom_bond_atom_site_label_1
_geom_bond_atom_site_label_2
_geom_bond_distance
_geom_bond_publ_flag
P1 C18 1.8131(18) yes
P1 C11 1.8169(19) yes
P1 C2 1.851(2) yes
P1 C9 1.8564(19) yes
O1 C7 1.420(2) ?
O1 C4 1.434(2) ?
O2 C7 1.443(2) ?
O2 C2 1.450(2) ?
O3 C4 1.444(2) ?
O3 C9 1.448(2) ?
C1 C2 1.519(3) ?
C1 H1A 0.9800 ?
C1 H1B 0.9800 ?
C1 H1C 0.9800 ?
C2 C3 1.530(3) ?
C3 C4 1.515(3) ?
C3 H3A 0.9900 ?
C3 H3B 0.9900 ?
C4 C5 1.513(3) ?
C5 H5A 0.9800 ?
C5 H5B 0.9800 ?
C5 H5C 0.9800 ?
C6 C7 1.509(3) ?
C6 H6A 0.9800 ?
C6 H6B 0.9800 ?
C6 H6C 0.9800 ?
C7 C8 1.525(3) ?
C8 C9 1.522(2) ?
C8 H8A 0.9900 ?
C8 H8B 0.9900 ?
C9 C10 1.513(3) ?
C10 H10A 0.9800 ?
C10 H10B 0.9800 ?
C10 H10C 0.9800 ?
C11 C12 1.515(2) ?
C11 H11A 0.9900 ?
C11 H11B 0.9900 ?
C12 C17 1.383(3) ?
C12 C13 1.395(3) ?
C13 C14 1.390(3) ?
C13 H13A 0.9500 ?
C14 C15 1.375(4) ?
C14 H14A 0.9500 ?
C15 C16 1.375(4) ?
C15 H15A 0.9500 ?
C16 C17 1.395(3) ?
C16 H16A 0.9500 ?
C17 H17A 0.9500 ?
C18 C19 1.510(3) ?
C18 H18A 0.9900 ?
C18 H18B 0.9900 ?
C19 C24 1.397(3) ?
C19 C20 1.398(3) ?
C20 C21 1.384(3) ?
C20 H20A 0.9500 ?
C21 C22 1.387(3) ?
C21 H21A 0.9500 ?
C22 C23 1.390(3) ?
C22 H22A 0.9500 ?
C23 C24 1.383(3) ?
C23 H23A 0.9500 ?
C24 H24A 0.9500 ?

loop_
_geom_torsion_atom_site_label_1
_geom_torsion_atom_site_label_2
_geom_torsion_atom_site_label_3
_geom_torsion_atom_site_label_4
_geom_torsion
_geom_torsion_publ_flag
C7 O2 C2 C1 -170.68(15) ?
C7 O2 C2 C3 -47.37(19) ?
C7 O2 C2 P1 67.47(17) ?
C18 P1 C2 O2 -170.18(11) ?
C11 P1 C2 O2 66.33(14) ?
C9 P1 C2 O2 -56.27(13) ?
C18 P1 C2 C1 73.15(16) ?
C11 P1 C2 C1 -50.34(16) ?
C9 P1 C2 C1 -172.94(13) ?
C18 P1 C2 C3 -52.93(15) ?
C11 P1 C2 C3 -176.43(12) ?
C9 P1 C2 C3 60.97(13) ?
O2 C2 C3 C4 49.83(19) ?
C1 C2 C3 C4 168.48(16) ?
P1 C2 C3 C4 -65.29(17) ?
C7 O1 C4 O3 -59.40(19) ?
C7 O1 C4 C5 -174.30(16) ?
C7 O1 C4 C3 62.95(19) ?
C9 O3 C4 O1 53.06(19) ?
C9 O3 C4 C5 169.23(15) ?
C9 O3 C4 C3 -67.13(18) ?
C2 C3 C4 O1 -57.74(19) ?
C2 C3 C4 O3 63.68(19) ?
C2 C3 C4 C5 -177.05(16) ?
C4 O1 C7 O2 -58.90(19) ?
C4 O1 C7 C6 -174.70(16) ?
C4 O1 C7 C8 62.43(19) ?
C2 O2 C7 O1 51.44(19) ?
C2 O2 C7 C6 168.22(15) ?
C2 O2 C7 C8 -68.54(18) ?
O1 C7 C8 C9 -57.63(19) ?
O2 C7 C8 C9 64.01(18) ?
C6 C7 C8 C9 -177.03(15) ?
C4 O3 C9 C10 -173.50(14) ?
C4 O3 C9 C8 -49.30(19) ?
C4 O3 C9 P1 67.15(16) ?
C7 C8 C9 O3 50.40(19) ?
C7 C8 C9 C10 170.02(14) ?
C7 C8 C9 P1 -63.75(16) ?
C18 P1 C9 O3 58.49(13) ?
C11 P1 C9 O3 179.57(10) ?
C2 P1 C9 O3 -59.54(12) ?
C18 P1 C9 C10 -57.15(14) ?
C11 P1 C9 C10 63.93(15) ?
C2 P1 C9 C10 -175.18(12) ?
C18 P1 C9 C8 175.38(11) ?
C11 P1 C9 C8 -63.54(14) ?
C2 P1 C9 C8 57.35(13) ?
C18 P1 C11 C12 151.06(15) ?
C2 P1 C11 C12 -82.14(17) ?
C9 P1 C11 C12 29.47(18) ?
P1 C11 C12 C17 -98.13(19) ?
P1 C11 C12 C13 84.1(2) yes
C17 C12 C13 C14 2.2(3) ?
C11 C12 C13 C14 179.95(18) ?
C12 C13 C14 C15 0.3(3) ?
C13 C14 C15 C16 -2.3(3) ?
C14 C15 C16 C17 1.7(3) ?
C13 C12 C17 C16 -2.8(3) ?
C11 C12 C17 C16 179.45(17) ?
C15 C16 C17 C12 0.8(3) ?
C11 P1 C18 C19 66.07(15) ?
C2 P1 C18 C19 -60.74(16) ?
C9 P1 C18 C19 -167.76(12) ?
P1 C18 C19 C24 -77.44(19) ?
P1 C18 C19 C20 104.78(17) yes
C24 C19 C20 C21 1.7(3) ?
C18 C19 C20 C21 179.50(16) ?
C19 C20 C21 C22 0.4(3) ?
C20 C21 C22 C23 -1.6(3) ?
C21 C22 C23 C24 0.8(3) ?
C22 C23 C24 C19 1.3(3) ?
C20 C19 C24 C23 -2.5(3) ?
C18 C19 C24 C23 179.70(17) ?
